data_4032175
loop_
_publ_author_name
'Huang, Chia-Yu'
'Kavala, Veerababurao'
'Kuo, Chun-Wei'
'Konala, Ashok'
'Yang, Tang-Hao'
'Yao, Ching-Fa'

_publ_section_title
;
 Synthesis of Biologically Active Indenoisoquinoline Derivatives via a
 One-Pot Copper(II)-Catalyzed Tandem Reaction.
;
_journal_issue 4
_journal_name_full 'The Journal of organic chemistry'
_journal_page_first 1961
_journal_page_last 1968
_journal_paper_doi 10.1021/acs.joc.6b02814
_journal_volume 82
_journal_year 2017
_chemical_formula_moiety 'C23 H14 Cl N O2'
_chemical_formula_sum 'C23 H14 Cl N O2'
_chemical_formula_weight 371.80
_chemical_name_systematic
;
 ?
;
_space_group_IT_number 14
_symmetry_cell_setting monoclinic
_symmetry_space_group_name_Hall '-P 2ybc'
_symmetry_space_group_name_H-M 'P 1 21/c 1'
_atom_sites_solution_hydrogens geom
_atom_sites_solution_primary direct
_atom_sites_solution_secondary difmap
_audit_creation_method SHELXL-97
_cell_angle_alpha 90.00
_cell_angle_beta 96.313(4)
_cell_angle_gamma 90.00
_cell_formula_units_Z 8
_cell_length_a 19.969(3)
_cell_length_b 12.545(2)
_cell_length_c 14.105(3)
_cell_measurement_reflns_used 3821
_cell_measurement_temperature 296(2)
_cell_measurement_theta_max 24.08
_cell_measurement_theta_min 2.34
_cell_volume 3512.0(11)
_computing_molecular_graphics 'Ortep-3 for Windows (Farrugia, 1997)'
_computing_publication_material 'WinGX publication routines (Farrugia, 1999)'
_computing_structure_refinement 'SHELXL-97 (Sheldrick, 1997)'
_computing_structure_solution 'SHELXS-86 (Sheldrick, 1986)'
_diffrn_ambient_temperature 296(2)
_diffrn_measured_fraction_theta_full 0.994
_diffrn_measured_fraction_theta_max 0.994
_diffrn_measurement_device_type 'Bruker APEX2'
_diffrn_radiation_monochromator graphite
_diffrn_radiation_source 'fine-focus sealed tube'
_diffrn_radiation_type MoK\a
_diffrn_radiation_wavelength 0.71073
_diffrn_reflns_av_R_equivalents 0.0573
_diffrn_reflns_av_sigmaI/netI 0.0651
_diffrn_reflns_limit_h_max 23
_diffrn_reflns_limit_h_min -23
_diffrn_reflns_limit_k_max 14
_diffrn_reflns_limit_k_min -14
_diffrn_reflns_limit_l_max 16
_diffrn_reflns_limit_l_min -15
_diffrn_reflns_number 23530
_diffrn_reflns_theta_full 25.02
_diffrn_reflns_theta_max 25.02
_diffrn_reflns_theta_min 1.03
_exptl_absorpt_coefficient_mu 0.236
_exptl_absorpt_correction_T_max 0.9883
_exptl_absorpt_correction_T_min 0.8772
_exptl_absorpt_correction_type multi-scan
_exptl_crystal_colour colorless
_exptl_crystal_density_diffrn 1.406
_exptl_crystal_density_method 'not measured'
_exptl_crystal_description prism
_exptl_crystal_F_000 1536
_exptl_crystal_size_max 0.57
_exptl_crystal_size_mid 0.12
_exptl_crystal_size_min 0.05
_refine_diff_density_max 0.572
_refine_diff_density_min -0.482
_refine_diff_density_rms 0.080
_refine_ls_extinction_method none
_refine_ls_goodness_of_fit_ref 1.083
_refine_ls_hydrogen_treatment constr
_refine_ls_matrix_type full
_refine_ls_number_parameters 487
_refine_ls_number_reflns 6152
_refine_ls_number_restraints 0
_refine_ls_restrained_S_all 1.083
_refine_ls_R_factor_all 0.1427
_refine_ls_R_factor_gt 0.0847
_refine_ls_shift/su_max 0.000
_refine_ls_shift/su_mean 0.000
_refine_ls_structure_factor_coef Fsqd
_refine_ls_weighting_details 'calc w=1/[\s^2^(Fo^2^)+(0.1315P)^2^+7.0934P] where P=(Fo^2^+2Fc^2^)/3'
_refine_ls_weighting_scheme calc
_refine_ls_wR_factor_gt 0.2668
_refine_ls_wR_factor_ref 0.3061
_reflns_number_gt 3432
_reflns_number_total 6152
_reflns_threshold_expression >2sigma(I)
_cod_data_source_file jo6b02814_si_002.cif
_cod_data_source_block 18218
_cod_depositor_comments 'Adding full bibliography for 4032175--4032176.cif.'
_cod_original_sg_symbol_H-M 'P 21/c'
_cod_database_code 4032175

loop_
_symmetry_equiv_pos_as_xyz
'x, y, z'
'-x, y+1/2, -z+1/2'
'-x, -y, -z'
'x, -y-1/2, z-1/2'

loop_
_atom_site_label
_atom_site_type_symbol
_atom_site_fract_x
_atom_site_fract_y
_atom_site_fract_z
_atom_site_U_iso_or_equiv
_atom_site_adp_type
_atom_site_occupancy
_atom_site_symmetry_multiplicity
_atom_site_calc_flag
_atom_site_refinement_flags
C1 C 0.3427(4) 0.6341(5) 0.4214(4) 0.0613(17) Uani 1 1 d .
C2 C 0.3805(3) 0.5458(4) 0.4392(4) 0.0465(14) Uani 1 1 d .
H2 H 0.4259 0.5524 0.4614 0.056 Uiso 1 1 calc R
C3 C 0.3523(3) 0.4447(5) 0.4245(4) 0.0475(14) Uani 1 1 d .
C4 C 0.2830(3) 0.4338(4) 0.3945(4) 0.0416(13) Uani 1 1 d .
C5 C 0.2445(3) 0.5253(5) 0.3799(4) 0.0544(15) Uani 1 1 d .
H5 H 0.1985 0.5196 0.3612 0.065 Uiso 1 1 calc R
C6 C 0.2731(3) 0.6234(5) 0.3926(5) 0.0626(17) Uani 1 1 d .
H6 H 0.2465 0.6841 0.3821 0.075 Uiso 1 1 calc R
C7 C 0.3966(3) 0.3521(4) 0.4419(4) 0.0446(13) Uani 1 1 d .
C8 C 0.4096(3) 0.1579(5) 0.4535(4) 0.0469(14) Uani 1 1 d .
H8A H 0.3859 0.1061 0.4885 0.056 Uiso 1 1 calc R
H8B H 0.4491 0.1808 0.4947 0.056 Uiso 1 1 calc R
C9 C 0.4319(3) 0.1051(4) 0.3677(4) 0.0461(14) Uani 1 1 d .
C10 C 0.4338(3) 0.1572(5) 0.2815(4) 0.0560(16) Uani 1 1 d .
H10 H 0.4216 0.2286 0.2756 0.067 Uiso 1 1 calc R
C11 C 0.4541(3) 0.1027(7) 0.2041(5) 0.073(2) Uani 1 1 d .
H11 H 0.4548 0.1379 0.1462 0.087 Uiso 1 1 calc R
C12 C 0.4731(3) -0.0029(7) 0.2114(6) 0.074(2) Uani 1 1 d .
H12 H 0.4864 -0.0388 0.1590 0.089 Uiso 1 1 calc R
C13 C 0.4720(3) -0.0532(5) 0.2953(6) 0.0670(19) Uani 1 1 d .
H13 H 0.4847 -0.1244 0.3009 0.080 Uiso 1 1 calc R
C14 C 0.4524(3) -0.0005(5) 0.3728(5) 0.0550(15) Uani 1 1 d .
H14 H 0.4529 -0.0366 0.4304 0.066 Uiso 1 1 calc R
C15 C 0.2986(3) 0.2402(4) 0.4005(3) 0.0398(13) Uani 1 1 d .
C16 C 0.2588(3) 0.1400(4) 0.3821(4) 0.0436(13) Uani 1 1 d .
C17 C 0.2743(3) 0.0343(4) 0.3861(4) 0.0505(14) Uani 1 1 d .
H17 H 0.3180 0.0113 0.4050 0.061 Uiso 1 1 calc R
C18 C 0.2222(4) -0.0387(5) 0.3607(5) 0.0639(18) Uani 1 1 d .
H18 H 0.2321 -0.1111 0.3615 0.077 Uiso 1 1 calc R
C19 C 0.1570(4) -0.0065(6) 0.3346(5) 0.0675(18) Uani 1 1 d .
H19 H 0.1233 -0.0570 0.3199 0.081 Uiso 1 1 calc R
C20 C 0.1413(3) 0.1029(5) 0.3303(4) 0.0566(16) Uani 1 1 d .
H20 H 0.0976 0.1262 0.3119 0.068 Uiso 1 1 calc R
C21 C 0.1917(3) 0.1731(5) 0.3540(4) 0.0487(14) Uani 1 1 d .
C22 C 0.1898(3) 0.2917(5) 0.3530(4) 0.0472(14) Uani 1 1 d .
C23 C 0.2575(3) 0.3282(4) 0.3823(4) 0.0402(12) Uani 1 1 d .
C24 C 0.1649(3) 0.0905(5) 0.0897(4) 0.0539(15) Uani 1 1 d .
C25 C 0.1240(3) 0.1771(5) 0.0733(4) 0.0576(16) Uani 1 1 d .
H25 H 0.0782 0.1686 0.0541 0.069 Uiso 1 1 calc R
C26 C 0.1519(3) 0.2791(4) 0.0860(4) 0.0395(12) Uani 1 1 d .
C27 C 0.2215(3) 0.2905(4) 0.1187(3) 0.0401(13) Uani 1 1 d .
C28 C 0.2611(3) 0.1981(4) 0.1353(4) 0.0455(14) Uani 1 1 d .
H28 H 0.3067 0.2046 0.1562 0.055 Uiso 1 1 calc R
C29 C 0.2333(3) 0.0984(5) 0.1211(4) 0.0539(15) Uani 1 1 d .
H29 H 0.2596 0.0376 0.1323 0.065 Uiso 1 1 calc R
C30 C 0.1099(3) 0.3735(5) 0.0684(4) 0.0449(13) Uani 1 1 d .
C31 C 0.0964(3) 0.5669(4) 0.0573(4) 0.0511(15) Uani 1 1 d .
H31A H 0.0573 0.5440 0.0154 0.061 Uiso 1 1 calc R
H31B H 0.1209 0.6179 0.0226 0.061 Uiso 1 1 calc R
C32 C 0.0727(3) 0.6220(5) 0.1428(4) 0.0494(14) Uani 1 1 d .
C33 C 0.0727(3) 0.5710(6) 0.2286(5) 0.0707(19) Uani 1 1 d .
H33 H 0.0870 0.5005 0.2349 0.085 Uiso 1 1 calc R
C34 C 0.0512(4) 0.6244(7) 0.3064(6) 0.089(2) Uani 1 1 d .
H34 H 0.0519 0.5897 0.3648 0.107 Uiso 1 1 calc R
C35 C 0.0291(4) 0.7276(8) 0.2977(7) 0.093(3) Uani 1 1 d .
H35 H 0.0160 0.7638 0.3501 0.112 Uiso 1 1 calc R
C36 C 0.0266(3) 0.7782(6) 0.2086(7) 0.083(2) Uani 1 1 d .
H36 H 0.0101 0.8474 0.2008 0.099 Uiso 1 1 calc R
C37 C 0.0487(3) 0.7249(5) 0.1331(5) 0.0647(18) Uani 1 1 d .
H37 H 0.0474 0.7587 0.0742 0.078 Uiso 1 1 calc R
C38 C 0.2079(2) 0.4836(4) 0.1127(3) 0.0375(12) Uani 1 1 d .
C39 C 0.2469(3) 0.5833(4) 0.1295(4) 0.0431(13) Uani 1 1 d .
C40 C 0.2328(3) 0.6928(5) 0.1277(5) 0.0615(17) Uani 1 1 d .
H40 H 0.1889 0.7168 0.1126 0.074 Uiso 1 1 calc R
C41 C 0.2846(3) 0.7650(5) 0.1485(5) 0.072(2) Uani 1 1 d .
H41 H 0.2750 0.8376 0.1453 0.087 Uiso 1 1 calc R
C42 C 0.3504(3) 0.7328(5) 0.1738(5) 0.0703(19) Uani 1 1 d .
H42 H 0.3842 0.7831 0.1882 0.084 Uiso 1 1 calc R
C43 C 0.3653(3) 0.6258(5) 0.1774(5) 0.0625(17) Uani 1 1 d .
H43 H 0.4095 0.6033 0.1935 0.075 Uiso 1 1 calc R
C44 C 0.3143(3) 0.5513(4) 0.1570(4) 0.0456(13) Uani 1 1 d .
C45 C 0.3165(3) 0.4340(5) 0.1599(4) 0.0438(13) Uani 1 1 d .
C46 C 0.2475(2) 0.3961(4) 0.1310(3) 0.0394(12) Uani 1 1 d .
N1 N 0.3660(2) 0.2490(3) 0.4318(3) 0.0394(10) Uani 1 1 d .
N2 N 0.1402(2) 0.4735(4) 0.0809(3) 0.0451(11) Uani 1 1 d .
O1 O 0.45742(19) 0.3588(3) 0.4662(3) 0.0610(11) Uani 1 1 d .
O2 O 0.1390(2) 0.3468(4) 0.3289(3) 0.0692(13) Uani 1 1 d .
O3 O 0.0497(2) 0.3673(3) 0.0448(3) 0.0637(12) Uani 1 1 d .
O4 O 0.36685(19) 0.3797(3) 0.1809(3) 0.0640(12) Uani 1 1 d .
Cl1 Cl 0.37719(11) 0.76127(14) 0.43186(16) 0.0901(7) Uani 1 1 d .
Cl2 Cl 0.13002(11) -0.03523(14) 0.07159(15) 0.0854(7) Uani 1 1 d .

loop_
_atom_site_aniso_label
_atom_site_aniso_U_11
_atom_site_aniso_U_22
_atom_site_aniso_U_33
_atom_site_aniso_U_23
_atom_site_aniso_U_13
_atom_site_aniso_U_12
C1 0.083(5) 0.044(4) 0.060(4) -0.003(3) 0.023(3) -0.008(3)
C2 0.053(3) 0.040(3) 0.046(3) -0.011(3) 0.007(3) -0.011(3)
C3 0.048(3) 0.054(4) 0.042(3) -0.001(3) 0.009(2) 0.004(3)
C4 0.045(3) 0.039(3) 0.043(3) 0.000(2) 0.013(2) 0.001(3)
C5 0.051(4) 0.051(4) 0.063(4) 0.002(3) 0.014(3) -0.004(3)
C6 0.074(5) 0.043(4) 0.073(4) 0.001(3) 0.016(3) 0.004(3)
C7 0.048(3) 0.044(3) 0.043(3) -0.001(2) 0.009(3) -0.005(3)
C8 0.053(3) 0.053(4) 0.034(3) 0.005(2) 0.002(2) 0.009(3)
C9 0.035(3) 0.047(3) 0.055(4) 0.003(3) -0.001(2) 0.002(3)
C10 0.049(3) 0.064(4) 0.055(4) 0.004(3) 0.007(3) 0.006(3)
C11 0.057(4) 0.113(7) 0.050(4) -0.003(4) 0.013(3) 0.011(4)
C12 0.046(4) 0.098(6) 0.080(5) -0.040(5) 0.013(4) -0.003(4)
C13 0.051(4) 0.054(4) 0.097(6) -0.028(4) 0.009(4) -0.002(3)
C14 0.042(3) 0.045(4) 0.076(4) 0.002(3) -0.001(3) -0.003(3)
C15 0.043(3) 0.045(3) 0.032(3) 0.000(2) 0.010(2) 0.004(3)
C16 0.056(3) 0.042(3) 0.034(3) 0.000(2) 0.011(2) -0.002(3)
C17 0.059(4) 0.035(3) 0.058(4) 0.003(3) 0.013(3) 0.001(3)
C18 0.090(5) 0.038(4) 0.068(4) -0.003(3) 0.027(4) -0.013(4)
C19 0.069(5) 0.063(5) 0.071(4) -0.009(4) 0.009(3) -0.023(4)
C20 0.060(4) 0.055(4) 0.056(4) -0.003(3) 0.012(3) -0.015(3)
C21 0.046(3) 0.056(4) 0.045(3) 0.001(3) 0.011(3) -0.002(3)
C22 0.053(4) 0.045(4) 0.045(3) 0.001(3) 0.011(3) -0.005(3)
C23 0.040(3) 0.043(3) 0.039(3) 0.003(2) 0.007(2) 0.006(3)
C24 0.072(4) 0.036(3) 0.054(4) -0.002(3) 0.012(3) 0.000(3)
C25 0.058(4) 0.063(4) 0.053(4) 0.003(3) 0.009(3) -0.008(3)
C26 0.049(3) 0.034(3) 0.038(3) -0.001(2) 0.014(2) -0.003(2)
C27 0.046(3) 0.040(3) 0.035(3) 0.003(2) 0.011(2) 0.004(3)
C28 0.055(3) 0.040(3) 0.042(3) 0.003(2) 0.005(2) 0.015(3)
C29 0.067(4) 0.043(4) 0.053(4) 0.005(3) 0.012(3) 0.014(3)
C30 0.038(3) 0.053(4) 0.043(3) 0.006(3) -0.001(2) 0.004(3)
C31 0.036(3) 0.042(3) 0.072(4) 0.010(3) -0.006(3) 0.007(3)
C32 0.035(3) 0.047(4) 0.065(4) -0.003(3) -0.003(3) 0.002(3)
C33 0.069(4) 0.071(5) 0.073(5) 0.005(4) 0.013(4) 0.021(4)
C34 0.085(6) 0.102(7) 0.081(5) -0.004(5) 0.016(4) 0.012(5)
C35 0.064(5) 0.111(7) 0.107(7) -0.039(6) 0.021(5) 0.002(5)
C36 0.048(4) 0.063(5) 0.137(8) -0.023(5) 0.009(4) 0.005(3)
C37 0.045(4) 0.051(4) 0.097(5) 0.001(4) 0.005(3) 0.002(3)
C38 0.037(3) 0.041(3) 0.035(3) 0.005(2) 0.003(2) 0.000(2)
C39 0.041(3) 0.047(3) 0.042(3) 0.004(2) 0.008(2) 0.000(3)
C40 0.051(4) 0.046(4) 0.086(5) -0.001(3) 0.001(3) 0.001(3)
C41 0.058(4) 0.050(4) 0.105(6) 0.006(4) -0.005(4) -0.008(3)
C42 0.060(4) 0.051(4) 0.096(5) 0.000(4) -0.004(4) -0.017(3)
C43 0.043(3) 0.066(5) 0.077(4) 0.005(3) -0.003(3) -0.009(3)
C44 0.047(3) 0.044(3) 0.046(3) 0.004(3) 0.004(2) -0.005(3)
C45 0.031(3) 0.054(4) 0.047(3) 0.006(3) 0.006(2) 0.004(3)
C46 0.037(3) 0.047(3) 0.035(3) 0.002(2) 0.007(2) -0.001(3)
N1 0.042(2) 0.037(3) 0.039(2) -0.0026(19) 0.0055(19) 0.004(2)
N2 0.039(3) 0.043(3) 0.052(3) 0.008(2) -0.002(2) 0.004(2)
O1 0.043(2) 0.065(3) 0.073(3) 0.001(2) -0.006(2) -0.002(2)
O2 0.040(2) 0.065(3) 0.100(3) 0.009(2) -0.002(2) 0.006(2)
O3 0.046(3) 0.060(3) 0.082(3) 0.006(2) -0.008(2) -0.004(2)
O4 0.042(2) 0.061(3) 0.088(3) 0.010(2) 0.002(2) 0.009(2)
Cl1 0.1069(16) 0.0459(11) 0.1178(17) -0.0077(10) 0.0133(12) -0.0169(10)
Cl2 0.1065(15) 0.0443(10) 0.1054(15) -0.0072(10) 0.0119(12) -0.0165(10)

loop_
_atom_type_symbol
_atom_type_description
_atom_type_scat_dispersion_real
_atom_type_scat_dispersion_imag
_atom_type_scat_source
C C 0.0033 0.0016 'International Tables Vol C Tables 4.2.6.8 and 6.1.1.4'
H H 0.0000 0.0000 'International Tables Vol C Tables 4.2.6.8 and 6.1.1.4'
N N 0.0061 0.0033 'International Tables Vol C Tables 4.2.6.8 and 6.1.1.4'
O O 0.0106 0.0060 'International Tables Vol C Tables 4.2.6.8 and 6.1.1.4'
Cl Cl 0.1484 0.1585 'International Tables Vol C Tables 4.2.6.8 and 6.1.1.4'

loop_
_geom_angle_atom_site_label_1
_geom_angle_atom_site_label_2
_geom_angle_atom_site_label_3
_geom_angle
C2 C1 C6 119.3(6)
C2 C1 Cl1 122.0(5)
C6 C1 Cl1 118.8(5)
C1 C2 C3 120.7(6)
C1 C2 H2 119.6
C3 C2 H2 119.6
C2 C3 C4 120.0(5)
C2 C3 C7 118.1(5)
C4 C3 C7 121.9(5)
C5 C4 C3 118.4(5)
C5 C4 C23 124.7(5)
C3 C4 C23 116.9(5)
C6 C5 C4 120.8(6)
C6 C5 H5 119.6
C4 C5 H5 119.6
C5 C6 C1 120.7(6)
C5 C6 H6 119.7
C1 C6 H6 119.7
O1 C7 N1 119.2(5)
O1 C7 C3 123.6(5)
N1 C7 C3 117.2(5)
N1 C8 C9 113.9(4)
N1 C8 H8A 108.8
C9 C8 H8A 108.8
N1 C8 H8B 108.8
C9 C8 H8B 108.8
H8A C8 H8B 107.7
C10 C9 C14 117.4(6)
C10 C9 C8 122.9(5)
C14 C9 C8 119.7(5)
C9 C10 C11 119.9(6)
C9 C10 H10 120.1
C11 C10 H10 120.1
C12 C11 C10 121.1(7)
C12 C11 H11 119.5
C10 C11 H11 119.5
C13 C12 C11 119.1(6)
C13 C12 H12 120.4
C11 C12 H12 120.4
C12 C13 C14 120.6(7)
C12 C13 H13 119.7
C14 C13 H13 119.7
C13 C14 C9 121.9(6)
C13 C14 H14 119.1
C9 C14 H14 119.1
N1 C15 C23 122.4(5)
N1 C15 C16 127.4(5)
C23 C15 C16 110.2(5)
C17 C16 C21 120.1(5)
C17 C16 C15 134.2(5)
C21 C16 C15 105.7(5)
C16 C17 C18 117.8(6)
C16 C17 H17 121.1
C18 C17 H17 121.1
C19 C18 C17 122.1(6)
C19 C18 H18 119.0
C17 C18 H18 119.0
C18 C19 C20 119.8(6)
C18 C19 H19 120.1
C20 C19 H19 120.1
C21 C20 C19 117.9(6)
C21 C20 H20 121.0
C19 C20 H20 121.0
C20 C21 C16 122.3(6)
C20 C21 C22 129.1(6)
C16 C21 C22 108.6(5)
O2 C22 C23 127.7(5)
O2 C22 C21 125.4(5)
C23 C22 C21 106.9(5)
C15 C23 C4 121.6(5)
C15 C23 C22 108.5(5)
C4 C23 C22 129.8(5)
C25 C24 C29 123.1(6)
C25 C24 Cl2 118.5(5)
C29 C24 Cl2 118.4(5)
C24 C25 C26 118.9(6)
C24 C25 H25 120.6
C26 C25 H25 120.6
C25 C26 C27 119.7(5)
C25 C26 C30 120.5(5)
C27 C26 C30 119.8(5)
C28 C27 C26 118.8(5)
C28 C27 C46 123.6(5)
C26 C27 C46 117.6(5)
C29 C28 C27 121.0(5)
C29 C28 H28 119.5
C27 C28 H28 119.5
C28 C29 C24 118.5(5)
C28 C29 H29 120.7
C24 C29 H29 120.7
O3 C30 N2 119.6(5)
O3 C30 C26 121.9(5)
N2 C30 C26 118.4(5)
N2 C31 C32 114.4(5)
N2 C31 H31A 108.7
C32 C31 H31A 108.7
N2 C31 H31B 108.7
C32 C31 H31B 108.7
H31A C31 H31B 107.6
C33 C32 C37 119.5(6)
C33 C32 C31 121.5(5)
C37 C32 C31 119.0(6)
C32 C33 C34 120.1(7)
C32 C33 H33 119.9
C34 C33 H33 119.9
C35 C34 C33 120.5(8)
C35 C34 H34 119.8
C33 C34 H34 119.8
C34 C35 C36 119.2(8)
C34 C35 H35 120.4
C36 C35 H35 120.4
C37 C36 C35 119.4(7)
C37 C36 H36 120.3
C35 C36 H36 120.3
C36 C37 C32 121.2(7)
C36 C37 H37 119.4
C32 C37 H37 119.4
C46 C38 N2 121.0(5)
C46 C38 C39 111.5(4)
N2 C38 C39 127.5(5)
C40 C39 C44 117.7(5)
C40 C39 C38 136.5(5)
C44 C39 C38 105.8(5)
C41 C40 C39 119.7(6)
C41 C40 H40 120.2
C39 C40 H40 120.2
C40 C41 C42 122.0(6)
C40 C41 H41 119.0
C42 C41 H41 119.0
C43 C42 C41 119.4(6)
C43 C42 H42 120.3
C41 C42 H42 120.3
C42 C43 C44 119.9(6)
C42 C43 H43 120.1
C44 C43 H43 120.1
C43 C44 C39 121.3(5)
C43 C44 C45 130.3(5)
C39 C44 C45 108.4(5)
O4 C45 C46 127.4(5)
O4 C45 C44 125.8(5)
C46 C45 C44 106.8(5)
C38 C46 C27 121.9(5)
C38 C46 C45 107.5(5)
C27 C46 C45 130.6(5)
C15 N1 C7 119.8(4)
C15 N1 C8 123.3(4)
C7 N1 C8 116.9(4)
C38 N2 C30 121.2(4)
C38 N2 C31 122.2(4)
C30 N2 C31 116.6(4)

loop_
_geom_bond_atom_site_label_1
_geom_bond_atom_site_label_2
_geom_bond_distance
C1 C2 1.349(8)
C1 C6 1.410(9)
C1 Cl1 1.737(6)
C2 C3 1.393(7)
C2 H2 0.9300
C3 C4 1.410(7)
C3 C7 1.464(8)
C4 C5 1.383(8)
C4 C23 1.423(7)
C5 C6 1.361(8)
C5 H5 0.9300
C6 H6 0.9300
C7 O1 1.228(6)
C7 N1 1.430(7)
C8 N1 1.449(7)
C8 C9 1.490(7)
C8 H8A 0.9700
C8 H8B 0.9700
C9 C10 1.384(8)
C9 C14 1.386(8)
C10 C11 1.386(9)
C10 H10 0.9300
C11 C12 1.378(10)
C11 H11 0.9300
C12 C13 1.343(10)
C12 H12 0.9300
C13 C14 1.370(9)
C13 H13 0.9300
C14 H14 0.9300
C15 N1 1.375(6)
C15 C23 1.382(7)
C15 C16 1.494(7)
C16 C17 1.362(8)
C16 C21 1.416(8)
C17 C18 1.403(8)
C17 H17 0.9300
C18 C19 1.375(9)
C18 H18 0.9300
C19 C20 1.409(9)
C19 H19 0.9300
C20 C21 1.353(8)
C20 H20 0.9300
C21 C22 1.488(8)
C22 O2 1.242(7)
C22 C23 1.445(8)
C24 C25 1.364(8)
C24 C29 1.393(9)
C24 Cl2 1.732(6)
C25 C26 1.399(8)
C25 H25 0.9300
C26 C27 1.421(7)
C26 C30 1.457(7)
C27 C28 1.409(7)
C27 C46 1.427(7)
C28 C29 1.373(8)
C28 H28 0.9300
C29 H29 0.9300
C30 O3 1.215(6)
C30 N2 1.396(7)
C31 N2 1.477(6)
C31 C32 1.511(8)
C31 H31A 0.9700
C31 H31B 0.9700
C32 C33 1.368(8)
C32 C37 1.379(8)
C33 C34 1.394(10)
C33 H33 0.9300
C34 C35 1.369(11)
C34 H34 0.9300
C35 C36 1.404(12)
C35 H35 0.9300
C36 C37 1.370(10)
C36 H36 0.9300
C37 H37 0.9300
C38 C46 1.361(7)
C38 N2 1.382(6)
C38 C39 1.479(7)
C39 C40 1.402(8)
C39 C44 1.417(7)
C40 C41 1.382(8)
C40 H40 0.9300
C41 C42 1.383(9)
C41 H41 0.9300
C42 C43 1.375(9)
C42 H42 0.9300
C43 C44 1.389(8)
C43 H43 0.9300
C44 C45 1.473(8)
C45 O4 1.223(6)
C45 C46 1.472(7)
